data_7219140
loop_
_publ_author_name
'Monge, Angeles'
'Gutierrez-Puebla, Enrique'
'Iglesias, Marta'
'Snejko, Natalia'
'Aguirre, Lina Maria'

_publ_section_title
;
 Advances in understanding the structure-catalyst activity relationship of
 green Indium MOFs catalysts in the solvent-free ketones cyanosilylation
;
_journal_name_full 'RSC Adv.'
_journal_paper_doi 10.1039/C4RA13924K
_journal_year 2014
_chemical_formula_moiety 'C71 H40 F18 In2 N4 O12, 2(H2 O)'
_chemical_formula_sum 'C71 H44 F18 In2 N4 O14'
_chemical_formula_weight 1748.74
_chemical_name_systematic
; 
 ? 
;
_space_group_IT_number 15
_symmetry_cell_setting monoclinic
_symmetry_space_group_name_Hall '-C 2yc'
_symmetry_space_group_name_H-M 'C 1 2/c 1'
_atom_sites_solution_hydrogens geom
_atom_sites_solution_primary direct
_atom_sites_solution_secondary difmap
_audit_creation_method SHELXL-97
_audit_update_record
;
2014-09-11 deposited with the CCDC.
2014-12-19 downloaded from the CCDC.
;
_cell_angle_alpha 90.00
_cell_angle_beta 129.0550(10)
_cell_angle_gamma 90.00
_cell_formula_units_Z 4
_cell_length_a 32.6149(5)
_cell_length_b 12.4824(2)
_cell_length_c 21.4240(3)
_cell_measurement_reflns_used 5876
_cell_measurement_temperature 293(2)
_cell_measurement_theta_max 63.68
_cell_measurement_theta_min 3.49
_cell_volume 6773.0(2)
_computing_cell_refinement 'Bruker SMART'
_computing_data_collection 'Bruker SMART'
_computing_data_reduction 'Bruker SAINT'
_computing_molecular_graphics 'Bruker SHELXTL'
_computing_publication_material 'Bruker SHELXTL'
_computing_structure_refinement 'SHELXL-97 (Sheldrick, 1997)'
_computing_structure_solution 'SHELXS-97 (Sheldrick, 1990)'
_diffrn_ambient_temperature 293(2)
_diffrn_measured_fraction_theta_full 0.965
_diffrn_measured_fraction_theta_max 0.965
_diffrn_measurement_device_type 'CCD area detector'
_diffrn_measurement_method 'phi and omega scans'
_diffrn_radiation_monochromator graphite
_diffrn_radiation_source 'fine-focus sealed tube'
_diffrn_radiation_type CuK\a
_diffrn_radiation_wavelength 1.54178
_diffrn_reflns_av_R_equivalents 0.0222
_diffrn_reflns_av_sigmaI/netI 0.0351
_diffrn_reflns_limit_h_max 38
_diffrn_reflns_limit_h_min -24
_diffrn_reflns_limit_k_max 14
_diffrn_reflns_limit_k_min -14
_diffrn_reflns_limit_l_max 18
_diffrn_reflns_limit_l_min -24
_diffrn_reflns_number 8316
_diffrn_reflns_theta_full 64.36
_diffrn_reflns_theta_max 64.36
_diffrn_reflns_theta_min 3.49
_exptl_absorpt_coefficient_mu 6.516
_exptl_absorpt_correction_T_max 0.7806
_exptl_absorpt_correction_T_min 0.5619
_exptl_absorpt_correction_type multi-scan
_exptl_absorpt_process_details SADABS
_exptl_crystal_colour colourless
_exptl_crystal_density_diffrn 1.715
_exptl_crystal_density_method 'not measured'
_exptl_crystal_description prism
_exptl_crystal_F_000 3480
_exptl_crystal_size_max 0.10
_exptl_crystal_size_mid 0.10
_exptl_crystal_size_min 0.04
_refine_diff_density_max 1.213
_refine_diff_density_min -0.584
_refine_diff_density_rms 0.075
_refine_ls_extinction_method none
_refine_ls_goodness_of_fit_ref 1.056
_refine_ls_hydrogen_treatment constr
_refine_ls_matrix_type full
_refine_ls_number_parameters 482
_refine_ls_number_reflns 5474
_refine_ls_number_restraints 0
_refine_ls_restrained_S_all 1.056
_refine_ls_R_factor_all 0.0494
_refine_ls_R_factor_gt 0.0382
_refine_ls_shift/su_max 0.001
_refine_ls_shift/su_mean 0.000
_refine_ls_structure_factor_coef Fsqd
_refine_ls_weighting_details 'calc w=1/[\s^2^(Fo^2^)+(0.0423P)^2^+21.1417P] where P=(Fo^2^+2Fc^2^)/3'
_refine_ls_weighting_scheme calc
_refine_ls_wR_factor_gt 0.0913
_refine_ls_wR_factor_ref 0.0969
_reflns_number_gt 4539
_reflns_number_total 5474
_reflns_threshold_expression >2sigma(I)
_cod_data_source_file c4ra13924k2.cif
_cod_data_source_block InPF-13
_cod_depositor_comments
;
The following automatic conversions were performed:

'_symmetry_cell_setting' value 'Monoclinic' changed to 'monoclinic'
according to
/usr/data/users/saulius/crontab/automatic-downloads/rss-feeds/RSC/lib/dictionaries/cif_core.dic
dictionary named 'cif_core.dic' version 2.4.2 from 2011-04-26.

Automatic conversion script
Id: cif_fix_values 2935 2014-11-11 08:27:57Z andrius 
;
_cod_original_cell_volume 6772.97(18)
_cod_original_sg_symbol_H-M C2/c
_cod_original_formula_sum
;
C71 H44 F18 In2 N4 O14
;
_cod_database_code 7219140

loop_
_symmetry_equiv_pos_as_xyz
'x, y, z'
'-x, y, -z+1/2'
'x+1/2, y+1/2, z'
'-x+1/2, y+1/2, -z+1/2'
'-x, -y, -z'
'x, -y, z-1/2'
'-x+1/2, -y+1/2, -z'
'x+1/2, -y+1/2, z-1/2'

loop_
_atom_site_label
_atom_site_type_symbol
_atom_site_fract_x
_atom_site_fract_y
_atom_site_fract_z
_atom_site_U_iso_or_equiv
_atom_site_adp_type
_atom_site_occupancy
_atom_site_symmetry_multiplicity
_atom_site_calc_flag
_atom_site_refinement_flags
_atom_site_disorder_group
C1 C 0.65178(17) 0.4324(4) 0.5867(3) 0.0381(10) Uani 1 1 d . .
C2 C 0.60795(16) 0.3802(4) 0.5805(2) 0.0361(10) Uani 1 1 d . .
C3 C 0.58890(18) 0.2809(4) 0.5454(3) 0.0442(11) Uani 1 1 d . .
H3 H 0.6029 0.2461 0.5241 0.053 Uiso 1 1 calc R .
C4 C 0.58693(18) 0.4301(4) 0.6128(3) 0.0446(11) Uani 1 1 d . .
H4 H 0.5995 0.4970 0.6369 0.054 Uiso 1 1 calc R .
C5 C 0.54742(18) 0.3809(4) 0.6092(3) 0.0426(11) Uani 1 1 d . .
H5 H 0.5338 0.4152 0.6312 0.051 Uiso 1 1 calc R .
C6 C 0.54916(17) 0.2326(4) 0.5414(3) 0.0436(11) Uani 1 1 d . .
H6 H 0.5364 0.1661 0.5167 0.052 Uiso 1 1 calc R .
C7 C 0.52802(16) 0.2819(4) 0.5737(2) 0.0343(10) Uani 1 1 d . .
C8 C 0.48705(15) 0.2188(4) 0.5735(2) 0.0336(9) Uani 1 1 d . .
C9 C 0.45925(18) 0.2899(4) 0.5956(3) 0.0484(11) Uani 1 1 d . .
C10 C 0.51855(18) 0.1313(4) 0.6385(3) 0.0471(12) Uani 1 1 d . .
C11 C 0.30854(18) 0.0598(4) 0.2571(3) 0.0420(11) Uani 1 1 d . .
C12 C 0.35565(16) 0.0993(4) 0.3379(3) 0.0373(10) Uani 1 1 d . .
C13 C 0.37809(17) 0.0350(4) 0.4045(3) 0.0436(11) Uani 1 1 d . .
H13 H 0.3645 -0.0331 0.3986 0.052 Uiso 1 1 calc R .
C14 C 0.37713(19) 0.1993(4) 0.3471(3) 0.0500(12) Uani 1 1 d . .
H14 H 0.3625 0.2432 0.3026 0.060 Uiso 1 1 calc R .
C15 C 0.42040(18) 0.2341(4) 0.4226(3) 0.0488(12) Uani 1 1 d . .
H15 H 0.4348 0.3012 0.4281 0.059 Uiso 1 1 calc R .
C16 C 0.42072(17) 0.0710(4) 0.4802(3) 0.0414(11) Uani 1 1 d . .
H16 H 0.4347 0.0275 0.5247 0.050 Uiso 1 1 calc R .
C17 C 0.44270(15) 0.1702(4) 0.4904(2) 0.0326(9) Uani 1 1 d . .
C18 C 0.80220(19) 0.4297(4) 0.5893(3) 0.0422(11) Uani 1 1 d . .
C19 C 0.85425(16) 0.3822(4) 0.6226(3) 0.0375(10) Uani 1 1 d . .
C20 C 0.89912(19) 0.4148(4) 0.6966(3) 0.0562(14) Uani 1 1 d . .
H20 H 0.8977 0.4745 0.7212 0.067 Uiso 1 1 calc R .
C21 C 0.85752(17) 0.2954(4) 0.5857(3) 0.0411(11) Uani 1 1 d . .
H21 H 0.8279 0.2733 0.5351 0.049 Uiso 1 1 calc R .
C22 C 0.94613(18) 0.3602(4) 0.7346(3) 0.0534(13) Uani 1 1 d . .
H22 H 0.9760 0.3836 0.7845 0.064 Uiso 1 1 calc R .
C23 C 0.90465(17) 0.2416(4) 0.6238(3) 0.0417(11) Uani 1 1 d . .
H23 H 0.9065 0.1841 0.5980 0.050 Uiso 1 1 calc R .
C24 C 0.94934(16) 0.2712(4) 0.6997(3) 0.0369(10) Uani 1 1 d . .
C25 C 1.0000 0.2043(5) 0.7500 0.0479(17) Uani 1 2 d S .
C26 C 0.9986(4) 0.1180(10) 0.7899(7) 0.0484(11) Uani 0.477(3) 1 d P 1
C27 C 0.66753(17) 0.5175(4) 0.4204(3) 0.0438(11) Uani 1 1 d . .
H27 H 0.6677 0.4438 0.4271 0.053 Uiso 1 1 calc R .
C28 C 0.64714(17) 0.5569(4) 0.3463(3) 0.0465(12) Uani 1 1 d . .
H28 H 0.6336 0.5106 0.3033 0.056 Uiso 1 1 calc R .
C29 C 0.64694(18) 0.6652(4) 0.3363(3) 0.0474(12) Uani 1 1 d . .
H29 H 0.6331 0.6932 0.2863 0.057 Uiso 1 1 calc R .
C30 C 0.66730(17) 0.7322(4) 0.4005(3) 0.0431(11) Uani 1 1 d . .
H30 H 0.6677 0.8059 0.3947 0.052 Uiso 1 1 calc R .
C31 C 0.68718(15) 0.6887(4) 0.4738(2) 0.0336(10) Uani 1 1 d . .
C32 C 0.71077(16) 0.7552(3) 0.5470(3) 0.0352(10) Uani 1 1 d . .
C33 C 0.71014(19) 0.8652(4) 0.5456(3) 0.0474(12) Uani 1 1 d . .
H33 H 0.6932 0.9012 0.4970 0.057 Uiso 1 1 calc R .
C34 C 0.7346(2) 0.9224(4) 0.6159(3) 0.0528(13) Uani 1 1 d . .
H34 H 0.7349 0.9969 0.6155 0.063 Uiso 1 1 calc R .
C35 C 0.7585(2) 0.8673(4) 0.6861(3) 0.0512(13) Uani 1 1 d . .
H35 H 0.7755 0.9039 0.7345 0.061 Uiso 1 1 calc R .
C36 C 0.75695(19) 0.7578(4) 0.6845(3) 0.0455(11) Uani 1 1 d . .
H36 H 0.7725 0.7210 0.7324 0.055 Uiso 1 1 calc R .
C26A C 0.9938(4) 0.1417(10) 0.8162(7) 0.0484(11) Uani 0.523(3) 1 d P 2
F1 F 0.43881(11) 0.3769(3) 0.5506(2) 0.0663(7) Uani 1 1 d . .
F2 F 0.42021(12) 0.2370(3) 0.58635(19) 0.0712(8) Uani 1 1 d . .
F3 F 0.49200(12) 0.3219(3) 0.67257(18) 0.0662(7) Uani 1 1 d . .
F4 F 0.56217(11) 0.1703(3) 0.70651(16) 0.0711(9) Uani 1 1 d . .
F5 F 0.53345(11) 0.0519(2) 0.61492(18) 0.0583(7) Uani 1 1 d . .
F6 F 0.49117(12) 0.0853(3) 0.65879(17) 0.0624(8) Uani 1 1 d . .
F7 F 0.9535(2) 0.0628(6) 0.7470(4) 0.0663(7) Uani 0.477(3) 1 d P 1
F8 F 1.0037(3) 0.1592(8) 0.8539(6) 0.0712(8) Uani 0.477(3) 1 d P 1
F9 F 1.0364(3) 0.0413(6) 0.8214(4) 0.0662(7) Uani 0.477(3) 1 d P 1
F7A F 0.9433(2) 0.1091(5) 0.7741(4) 0.0663(7) Uani 0.523(3) 1 d P 2
F8A F 0.9992(3) 0.2159(6) 0.8668(4) 0.0712(8) Uani 0.523(3) 1 d P 2
F9A F 1.0259(3) 0.0662(5) 0.8527(4) 0.0662(7) Uani 0.523(3) 1 d P 2
In1 In 0.734250(11) 0.51813(2) 0.611428(16) 0.03242(11) Uani 1 1 d . .
N1 N 0.68732(13) 0.5824(3) 0.4838(2) 0.0350(8) Uani 1 1 d . .
N2 N 0.73381(13) 0.7008(3) 0.6163(2) 0.0356(8) Uani 1 1 d . .
O1 O 0.67378(12) 0.5153(3) 0.62951(19) 0.0435(8) Uani 1 1 d . .
O2 O 0.66724(11) 0.3928(3) 0.55095(18) 0.0433(8) Uani 1 1 d . .
O3 O 0.29649(13) -0.0376(3) 0.24823(19) 0.0488(8) Uani 1 1 d . .
O4 O 0.28165(12) 0.1238(3) 0.19878(18) 0.0455(8) Uani 1 1 d . .
O5 O 0.80316(12) 0.5206(2) 0.61893(19) 0.0433(7) Uani 1 1 d . .
O6 O 0.76107(12) 0.3797(3) 0.5410(2) 0.0539(9) Uani 1 1 d . .
O7 O 0.2773(2) 0.3347(4) 0.1310(3) 0.1100(18) Uani 1 1 d . .
H7A H 0.2770 0.3117 0.1751 0.132 Uiso 1 1 d . .
H7B H 0.2523 0.2817 0.1067 0.132 Uiso 1 1 d . .

loop_
_atom_site_aniso_label
_atom_site_aniso_U_11
_atom_site_aniso_U_22
_atom_site_aniso_U_33
_atom_site_aniso_U_23
_atom_site_aniso_U_13
_atom_site_aniso_U_12
C1 0.031(2) 0.043(3) 0.032(2) 0.008(2) 0.016(2) 0.000(2)
C2 0.029(2) 0.040(3) 0.033(2) 0.000(2) 0.017(2) -0.004(2)
C3 0.044(3) 0.049(3) 0.050(3) -0.009(2) 0.034(2) -0.007(2)
C4 0.043(3) 0.039(3) 0.051(3) -0.006(2) 0.030(2) -0.009(2)
C5 0.044(3) 0.041(3) 0.052(3) -0.010(2) 0.034(2) -0.007(2)
C6 0.040(3) 0.045(3) 0.050(3) -0.014(2) 0.030(2) -0.013(2)
C7 0.028(2) 0.040(3) 0.030(2) 0.0005(19) 0.0158(19) -0.0011(19)
C8 0.028(2) 0.039(3) 0.031(2) -0.0013(19) 0.0168(19) -0.0036(19)
C9 0.035(2) 0.062(3) 0.049(3) -0.014(2) 0.027(2) -0.014(2)
C10 0.035(3) 0.054(3) 0.036(3) 0.002(2) 0.015(2) -0.008(2)
C11 0.034(2) 0.053(3) 0.039(3) -0.011(2) 0.023(2) -0.006(2)
C12 0.028(2) 0.045(3) 0.032(2) -0.003(2) 0.016(2) -0.002(2)
C13 0.034(2) 0.040(3) 0.043(3) -0.003(2) 0.018(2) -0.008(2)
C14 0.044(3) 0.053(3) 0.033(2) 0.002(2) 0.015(2) -0.011(2)
C15 0.041(3) 0.046(3) 0.039(3) 0.000(2) 0.015(2) -0.013(2)
C16 0.035(2) 0.043(3) 0.035(2) 0.001(2) 0.017(2) -0.006(2)
C17 0.022(2) 0.042(3) 0.029(2) -0.0004(19) 0.0138(18) -0.0016(19)
C18 0.044(3) 0.039(3) 0.048(3) 0.008(2) 0.032(3) 0.003(2)
C19 0.031(2) 0.039(3) 0.043(3) -0.003(2) 0.024(2) -0.002(2)
C20 0.040(3) 0.055(4) 0.063(3) -0.023(3) 0.028(3) -0.002(2)
C21 0.029(2) 0.047(3) 0.039(2) -0.006(2) 0.018(2) 0.000(2)
C22 0.029(2) 0.060(4) 0.046(3) -0.021(3) 0.012(2) -0.004(2)
C23 0.038(3) 0.042(3) 0.045(3) -0.008(2) 0.026(2) 0.000(2)
C24 0.029(2) 0.037(3) 0.040(2) -0.004(2) 0.020(2) -0.0029(19)
C25 0.034(4) 0.031(4) 0.047(4) 0.000 0.010(3) 0.000
C26 0.035(2) 0.062(3) 0.049(3) -0.014(2) 0.027(2) -0.014(2)
C27 0.035(2) 0.045(3) 0.036(2) 0.000(2) 0.015(2) -0.007(2)
C28 0.031(2) 0.063(4) 0.033(2) -0.002(2) 0.014(2) -0.006(2)
C29 0.035(3) 0.062(4) 0.039(3) 0.013(3) 0.020(2) 0.007(2)
C30 0.036(2) 0.045(3) 0.049(3) 0.015(2) 0.027(2) 0.011(2)
C31 0.025(2) 0.039(3) 0.037(2) 0.009(2) 0.020(2) 0.0050(18)
C32 0.029(2) 0.035(3) 0.046(3) 0.008(2) 0.025(2) 0.0055(19)
C33 0.049(3) 0.041(3) 0.056(3) 0.010(2) 0.035(3) 0.005(2)
C34 0.061(3) 0.036(3) 0.076(4) -0.001(3) 0.050(3) 0.002(3)
C35 0.052(3) 0.044(3) 0.065(3) -0.011(3) 0.041(3) -0.001(2)
C36 0.049(3) 0.045(3) 0.045(3) -0.005(2) 0.031(2) 0.001(2)
C26A 0.035(2) 0.062(3) 0.049(3) -0.014(2) 0.027(2) -0.014(2)
F1 0.0479(14) 0.0594(18) 0.0791(18) -0.0006(14) 0.0340(14) 0.0006(13)
F2 0.0599(15) 0.094(2) 0.0844(18) -0.0200(17) 0.0572(15) -0.0189(16)
F3 0.0704(17) 0.0679(18) 0.0593(16) -0.0091(14) 0.0403(14) -0.0143(14)
F4 0.0512(18) 0.076(2) 0.0371(16) 0.0063(15) 0.0043(14) -0.0194(16)
F5 0.0472(17) 0.0496(18) 0.0646(19) 0.0129(15) 0.0288(16) 0.0113(14)
F6 0.0649(19) 0.072(2) 0.0478(17) 0.0101(15) 0.0345(16) -0.0139(16)
F7 0.0479(14) 0.0594(18) 0.0791(18) -0.0006(14) 0.0340(14) 0.0006(13)
F8 0.0599(15) 0.094(2) 0.0844(18) -0.0200(17) 0.0572(15) -0.0189(16)
F9 0.0704(17) 0.0679(18) 0.0593(16) -0.0091(14) 0.0403(14) -0.0143(14)
F7A 0.0479(14) 0.0594(18) 0.0791(18) -0.0006(14) 0.0340(14) 0.0006(13)
F8A 0.0599(15) 0.094(2) 0.0844(18) -0.0200(17) 0.0572(15) -0.0189(16)
F9A 0.0704(17) 0.0679(18) 0.0593(16) -0.0091(14) 0.0403(14) -0.0143(14)
In1 0.02622(16) 0.03537(18) 0.03168(16) 0.00391(13) 0.01634(13) -0.00011(13)
N1 0.0277(18) 0.037(2) 0.034(2) 0.0032(17) 0.0164(17) -0.0028(16)
N2 0.0334(19) 0.036(2) 0.040(2) 0.0034(18) 0.0246(17) 0.0025(17)
O1 0.0385(17) 0.045(2) 0.0509(19) -0.0049(16) 0.0301(16) -0.0098(15)
O2 0.0366(17) 0.052(2) 0.0449(18) -0.0039(16) 0.0276(16) -0.0077(15)
O3 0.0421(19) 0.049(2) 0.0385(18) -0.0070(16) 0.0177(16) -0.0111(16)
O4 0.0368(17) 0.050(2) 0.0335(17) -0.0017(16) 0.0143(15) 0.0038(16)
O5 0.0433(18) 0.0382(19) 0.057(2) 0.0027(16) 0.0360(17) 0.0036(15)
O6 0.0311(18) 0.048(2) 0.068(2) 0.0007(18) 0.0247(18) 0.0003(16)
O7 0.179(5) 0.052(3) 0.119(4) 0.000(3) 0.103(4) 0.004(3)

loop_
_atom_type_symbol
_atom_type_description
_atom_type_scat_dispersion_real
_atom_type_scat_dispersion_imag
_atom_type_scat_source
C C 0.0181 0.0091 'International Tables Vol C Tables 4.2.6.8 and 6.1.1.4'
H H 0.0000 0.0000 'International Tables Vol C Tables 4.2.6.8 and 6.1.1.4'
F F 0.0727 0.0534 'International Tables Vol C Tables 4.2.6.8 and 6.1.1.4'
In In 0.0822 5.0449 'International Tables Vol C Tables 4.2.6.8 and 6.1.1.4'
N N 0.0311 0.0180 'International Tables Vol C Tables 4.2.6.8 and 6.1.1.4'
O O 0.0492 0.0322 'International Tables Vol C Tables 4.2.6.8 and 6.1.1.4'

loop_
_geom_angle_atom_site_label_1
_geom_angle_atom_site_label_2
_geom_angle_atom_site_label_3
_geom_angle
_geom_angle_site_symmetry_1
_geom_angle_site_symmetry_3
O2 C1 O1 120.2(4) . .
O2 C1 C2 120.2(4) . .
O1 C1 C2 119.6(4) . .
O2 C1 In1 61.8(2) . .
O1 C1 In1 58.5(2) . .
C2 C1 In1 174.8(3) . .
C3 C2 C4 118.7(4) . .
C3 C2 C1 121.1(4) . .
C4 C2 C1 120.2(4) . .
C2 C3 C6 120.5(4) . .
C2 C3 H3 119.7 . .
C6 C3 H3 119.7 . .
C5 C4 C2 120.5(4) . .
C5 C4 H4 119.8 . .
C2 C4 H4 119.8 . .
C7 C5 C4 121.0(4) . .
C7 C5 H5 119.5 . .
C4 C5 H5 119.5 . .
C3 C6 C7 121.1(4) . .
C3 C6 H6 119.4 . .
C7 C6 H6 119.4 . .
C5 C7 C6 118.2(4) . .
C5 C7 C8 123.5(4) . .
C6 C7 C8 118.2(4) . .
C9 C8 C17 106.0(3) . .
C9 C8 C10 108.4(4) . .
C17 C8 C10 111.7(4) . .
C9 C8 C7 112.3(4) . .
C17 C8 C7 112.5(3) . .
C10 C8 C7 106.0(3) . .
F1 C9 F2 107.6(4) . .
F1 C9 F3 107.3(4) . .
F2 C9 F3 106.1(4) . .
F1 C9 C8 111.9(4) . .
F2 C9 C8 111.1(4) . .
F3 C9 C8 112.5(4) . .
F4 C10 F5 107.0(4) . .
F4 C10 F6 105.8(4) . .
F5 C10 F6 106.3(4) . .
F4 C10 C8 111.9(4) . .
F5 C10 C8 112.1(4) . .
F6 C10 C8 113.2(4) . .
O3 C11 O4 120.6(4) . .
O3 C11 C12 119.2(4) . .
O4 C11 C12 120.2(4) . .
O3 C11 In1 60.0(2) . 8_455
O4 C11 In1 61.1(2) . 8_455
C12 C11 In1 172.5(3) . 8_455
C13 C12 C14 119.1(4) . .
C13 C12 C11 119.6(4) . .
C14 C12 C11 121.3(4) . .
C12 C13 C16 120.6(4) . .
C12 C13 H13 119.7 . .
C16 C13 H13 119.7 . .
C12 C14 C15 120.1(4) . .
C12 C14 H14 120.0 . .
C15 C14 H14 120.0 . .
C14 C15 C17 121.1(4) . .
C14 C15 H15 119.5 . .
C17 C15 H15 119.5 . .
C17 C16 C13 121.0(4) . .
C17 C16 H16 119.5 . .
C13 C16 H16 119.5 . .
C16 C17 C15 118.1(4) . .
C16 C17 C8 123.5(4) . .
C15 C17 C8 118.2(4) . .
O6 C18 O5 122.4(4) . .
O6 C18 C19 120.7(4) . .
O5 C18 C19 116.6(4) . .
C20 C19 C21 118.7(4) . .
C20 C19 C18 119.8(4) . .
C21 C19 C18 120.9(4) . .
C19 C20 C22 120.8(4) . .
C19 C20 H20 119.6 . .
C22 C20 H20 119.6 . .
C23 C21 C19 120.1(4) . .
C23 C21 H21 119.9 . .
C19 C21 H21 119.9 . .
C24 C22 C20 120.9(4) . .
C24 C22 H22 119.6 . .
C20 C22 H22 119.6 . .
C21 C23 C24 121.4(4) . .
C21 C23 H23 119.3 . .
C24 C23 H23 119.3 . .
C22 C24 C23 117.9(4) . .
C22 C24 C25 118.3(4) . .
C23 C24 C25 123.4(4) . .
C26 C25 C26 78.7(10) 2_756 .
C26 C25 C24 114.5(5) 2_756 2_756
C26 C25 C24 115.3(5) . 2_756
C26 C25 C24 115.3(5) 2_756 .
C26 C25 C24 114.5(5) . .
C24 C25 C24 113.9(5) 2_756 .
C26 C25 C26A 24.1(5) 2_756 2_756
C26 C25 C26A 102.6(8) . 2_756
C24 C25 C26A 100.9(4) 2_756 2_756
C24 C25 C26A 107.4(4) . 2_756
C26 C25 C26A 102.6(8) 2_756 .
C26 C25 C26A 24.1(5) . .
C24 C25 C26A 107.4(4) 2_756 .
C24 C25 C26A 100.9(4) . .
C26A C25 C26A 126.7(9) 2_756 .
F7 C26 F9 103.9(9) . .
F7 C26 F8 105.6(9) . .
F9 C26 F8 105.5(9) . .
F7 C26 C25 115.1(9) . .
F9 C26 C25 118.6(8) . .
F8 C26 C25 107.0(9) . .
F7 C26 C26 92.3(9) . 2_756
F9 C26 C26 84.0(7) . 2_756
F8 C26 C26 156.6(6) . 2_756
C25 C26 C26 50.6(5) . 2_756
N1 C27 C28 121.8(5) . .
N1 C27 H27 119.1 . .
C28 C27 H27 119.1 . .
C27 C28 C29 119.2(5) . .
C27 C28 H28 120.4 . .
C29 C28 H28 120.4 . .
C28 C29 C30 119.5(4) . .
C28 C29 H29 120.2 . .
C30 C29 H29 120.2 . .
C29 C30 C31 119.1(5) . .
C29 C30 H30 120.4 . .
C31 C30 H30 120.4 . .
N1 C31 C30 121.5(4) . .
N1 C31 C32 115.8(4) . .
C30 C31 C32 122.7(4) . .
N2 C32 C33 121.2(4) . .
N2 C32 C31 115.9(4) . .
C33 C32 C31 122.9(4) . .
C32 C33 C34 120.2(5) . .
C32 C33 H33 119.9 . .
C34 C33 H33 119.9 . .
C35 C34 C33 118.6(5) . .
C35 C34 H34 120.7 . .
C33 C34 H34 120.7 . .
C34 C35 C36 119.2(5) . .
C34 C35 H35 120.4 . .
C36 C35 H35 120.4 . .
N2 C36 C35 122.7(5) . .
N2 C36 H36 118.6 . .
C35 C36 H36 118.6 . .
F9A C26A F7A 112.2(9) . .
F9A C26A F8A 112.4(10) . .
F7A C26A F8A 103.4(8) . .
F9A C26A C25 111.5(8) . .
F7A C26A C25 108.1(8) . .
F8A C26A C25 108.9(8) . .
C26 F7 F9 87.0(6) . 2_756
C26 F9 F7 93.9(7) . 2_756
O5 In1 O1 168.94(12) . .
O5 In1 N1 87.98(12) . .
O1 In1 N1 102.39(12) . .
O5 In1 N2 91.08(11) . .
O1 In1 N2 88.64(11) . .
N1 In1 N2 71.60(13) . .
O5 In1 O3 82.02(12) . 8_556
O1 In1 O3 86.99(12) . 8_556
N1 In1 O3 151.62(13) . 8_556
N2 In1 O3 82.05(12) . 8_556
O5 In1 O2 128.81(11) . .
O1 In1 O2 57.34(11) . .
N1 In1 O2 83.25(11) . .
N2 In1 O2 132.15(11) . .
O3 In1 O2 123.43(11) 8_556 .
O5 In1 O4 79.44(11) . 8_556
O1 In1 O4 93.46(11) . 8_556
N1 In1 O4 147.06(12) . 8_556
N2 In1 O4 138.23(12) . 8_556
O3 In1 O4 56.47(11) 8_556 8_556
O2 In1 O4 81.34(11) . 8_556
O5 In1 C1 155.86(14) . .
O1 In1 C1 28.79(12) . .
N1 In1 C1 94.23(12) . .
N2 In1 C1 112.45(13) . .
O3 In1 C1 105.69(12) 8_556 .
O2 In1 C1 28.60(12) . .
O4 In1 C1 85.90(12) 8_556 .
O5 In1 C11 77.29(12) . 8_556
O1 In1 C11 92.41(12) . 8_556
N1 In1 C11 165.18(12) . 8_556
N2 In1 C11 109.88(15) . 8_556
O3 In1 C11 28.25(14) 8_556 8_556
O2 In1 C11 104.59(14) . 8_556
O4 In1 C11 28.38(13) 8_556 8_556
C1 In1 C11 98.54(13) . 8_556
C31 N1 C27 118.9(4) . .
C31 N1 In1 118.1(3) . .
C27 N1 In1 122.1(3) . .
C36 N2 C32 118.0(4) . .
C36 N2 In1 124.1(3) . .
C32 N2 In1 117.9(3) . .
C1 O1 In1 92.7(2) . .
C1 O2 In1 89.6(3) . .
C11 O3 In1 91.8(3) . 8_455
C11 O4 In1 90.5(3) . 8_455
C18 O5 In1 104.5(3) . .
H7A O7 H7B 78.0 . .

loop_
_geom_bond_atom_site_label_1
_geom_bond_atom_site_label_2
_geom_bond_distance
_geom_bond_site_symmetry_2
C1 O2 1.254(5) .
C1 O1 1.264(5) .
C1 C2 1.498(6) .
C1 In1 2.621(4) .
C2 C3 1.379(6) .
C2 C4 1.390(6) .
C3 C6 1.382(6) .
C3 H3 0.9300 .
C4 C5 1.386(6) .
C4 H4 0.9300 .
C5 C7 1.379(6) .
C5 H5 0.9300 .
C6 C7 1.390(6) .
C6 H6 0.9300 .
C7 C8 1.549(5) .
C8 C9 1.542(6) .
C8 C17 1.544(5) .
C8 C10 1.544(6) .
C9 F1 1.320(6) .
C9 F2 1.333(5) .
C9 F3 1.341(5) .
C10 F4 1.331(5) .
C10 F5 1.336(6) .
C10 F6 1.343(5) .
C11 O3 1.255(6) .
C11 O4 1.260(6) .
C11 C12 1.500(6) .
C11 In1 2.651(5) 8_455
C12 C13 1.377(6) .
C12 C14 1.384(6) .
C13 C16 1.387(6) .
C13 H13 0.9300 .
C14 C15 1.385(6) .
C14 H14 0.9300 .
C15 C17 1.395(6) .
C15 H15 0.9300 .
C16 C17 1.377(6) .
C16 H16 0.9300 .
C18 O6 1.229(6) .
C18 O5 1.290(5) .
C18 C19 1.489(6) .
C19 C20 1.377(6) .
C19 C21 1.385(6) .
C20 C22 1.381(7) .
C20 H20 0.9300 .
C21 C23 1.378(6) .
C21 H21 0.9300 .
C22 C24 1.379(6) .
C22 H22 0.9300 .
C23 C24 1.386(6) .
C23 H23 0.9300 .
C24 C25 1.531(6) .
C25 C26 1.394(12) 2_756
C25 C26 1.394(12) .
C25 C24 1.531(6) 2_756
C25 C26A 1.741(12) 2_756
C25 C26A 1.741(12) .
C26 F7 1.333(12) .
C26 F9 1.358(13) .
C26 F8 1.374(12) .
C26 C26 1.77(2) 2_756
C27 N1 1.347(6) .
C27 C28 1.368(6) .
C27 H27 0.9300 .
C28 C29 1.368(7) .
C28 H28 0.9300 .
C29 C30 1.372(7) .
C29 H29 0.9300 .
C30 C31 1.377(6) .
C30 H30 0.9300 .
C31 N1 1.343(5) .
C31 C32 1.490(6) .
C32 N2 1.350(5) .
C32 C33 1.373(6) .
C33 C34 1.378(7) .
C33 H33 0.9300 .
C34 C35 1.367(7) .
C34 H34 0.9300 .
C35 C36 1.368(7) .
C35 H35 0.9300 .
C36 N2 1.350(6) .
C36 H36 0.9300 .
C26A F9A 1.252(13) .
C26A F7A 1.347(11) .
C26A F8A 1.349(13) .
F7 F9 1.712(10) 2_756
F9 F7 1.712(10) 2_756
In1 O5 2.150(3) .
In1 O1 2.237(3) .
In1 N1 2.278(3) .
In1 N2 2.283(4) .
In1 O3 2.296(3) 8_556
In1 O2 2.309(3) .
In1 O4 2.321(3) 8_556
In1 C11 2.651(5) 8_556
O3 In1 2.296(3) 8_455
O4 In1 2.321(3) 8_455
O7 H7A 0.9927 .
O7 H7B 0.9156 .

loop_
_geom_torsion_atom_site_label_1
_geom_torsion_atom_site_label_2
_geom_torsion_atom_site_label_3
_geom_torsion_atom_site_label_4
_geom_torsion
_geom_torsion_site_symmetry_1
_geom_torsion_site_symmetry_4
O2 C1 C2 C3 9.2(7) . .
O1 C1 C2 C3 -169.4(4) . .
In1 C1 C2 C3 -102(4) . .
O2 C1 C2 C4 -173.0(4) . .
O1 C1 C2 C4 8.4(6) . .
In1 C1 C2 C4 76(4) . .
C4 C2 C3 C6 0.9(7) . .
C1 C2 C3 C6 178.7(4) . .
C3 C2 C4 C5 -0.3(7) . .
C1 C2 C4 C5 -178.2(4) . .
C2 C4 C5 C7 -0.1(7) . .
C2 C3 C6 C7 -1.0(7) . .
C4 C5 C7 C6 0.0(7) . .
C4 C5 C7 C8 175.1(4) . .
C3 C6 C7 C5 0.6(7) . .
C3 C6 C7 C8 -174.8(4) . .
C5 C7 C8 C9 15.9(6) . .
C6 C7 C8 C9 -168.9(4) . .
C5 C7 C8 C17 135.4(4) . .
C6 C7 C8 C17 -49.5(5) . .
C5 C7 C8 C10 -102.3(5) . .
C6 C7 C8 C10 72.8(5) . .
C17 C8 C9 F1 -70.5(4) . .
C10 C8 C9 F1 169.4(4) . .
C7 C8 C9 F1 52.7(5) . .
C17 C8 C9 F2 49.8(5) . .
C10 C8 C9 F2 -70.2(5) . .
C7 C8 C9 F2 173.0(4) . .
C17 C8 C9 F3 168.6(4) . .
C10 C8 C9 F3 48.5(5) . .
C7 C8 C9 F3 -68.2(5) . .
C9 C8 C10 F4 -74.5(5) . .
C17 C8 C10 F4 169.0(3) . .
C7 C8 C10 F4 46.3(5) . .
C9 C8 C10 F5 165.2(4) . .
C17 C8 C10 F5 48.8(4) . .
C7 C8 C10 F5 -74.0(4) . .
C9 C8 C10 F6 44.9(5) . .
C17 C8 C10 F6 -71.5(5) . .
C7 C8 C10 F6 165.7(4) . .
O3 C11 C12 C13 -13.8(6) . .
O4 C11 C12 C13 166.6(4) . .
In1 C11 C12 C13 -95(3) 8_455 .
O3 C11 C12 C14 166.3(4) . .
O4 C11 C12 C14 -13.4(6) . .
In1 C11 C12 C14 85(3) 8_455 .
C14 C12 C13 C16 1.8(7) . .
C11 C12 C13 C16 -178.2(4) . .
C13 C12 C14 C15 -0.5(7) . .
C11 C12 C14 C15 179.5(4) . .
C12 C14 C15 C17 -0.6(7) . .
C12 C13 C16 C17 -2.0(7) . .
C13 C16 C17 C15 0.8(6) . .
C13 C16 C17 C8 174.7(4) . .
C14 C15 C17 C16 0.5(7) . .
C14 C15 C17 C8 -173.7(4) . .
C9 C8 C17 C16 -94.8(5) . .
C10 C8 C17 C16 23.1(5) . .
C7 C8 C17 C16 142.1(4) . .
C9 C8 C17 C15 79.1(5) . .
C10 C8 C17 C15 -163.0(4) . .
C7 C8 C17 C15 -44.0(5) . .
O6 C18 C19 C20 -153.9(5) . .
O5 C18 C19 C20 20.3(6) . .
O6 C18 C19 C21 17.2(7) . .
O5 C18 C19 C21 -168.6(4) . .
C21 C19 C20 C22 -2.1(8) . .
C18 C19 C20 C22 169.2(5) . .
C20 C19 C21 C23 1.6(7) . .
C18 C19 C21 C23 -169.5(4) . .
C19 C20 C22 C24 -0.3(8) . .
C19 C21 C23 C24 1.1(7) . .
C20 C22 C24 C23 3.0(8) . .
C20 C22 C24 C25 -170.9(5) . .
C21 C23 C24 C22 -3.4(7) . .
C21 C23 C24 C25 170.2(4) . .
C22 C24 C25 C26 -177.7(7) . 2_756
C23 C24 C25 C26 8.8(8) . 2_756
C22 C24 C25 C26 93.6(7) . .
C23 C24 C25 C26 -80.0(7) . .
C22 C24 C25 C24 -42.2(3) . 2_756
C23 C24 C25 C24 144.2(5) . 2_756
C22 C24 C25 C26A -153.1(6) . 2_756
C23 C24 C25 C26A 33.3(7) . 2_756
C22 C24 C25 C26A 72.6(6) . .
C23 C24 C25 C26A -101.0(6) . .
C26 C25 C26 F7 -70.9(9) 2_756 .
C24 C25 C26 F7 177.1(7) 2_756 .
C24 C25 C26 F7 42.0(11) . .
C26A C25 C26 F7 -74.1(10) 2_756 .
C26A C25 C26 F7 101.4(18) . .
C26 C25 C26 F9 53.1(8) 2_756 .
C24 C25 C26 F9 -58.9(11) 2_756 .
C24 C25 C26 F9 166.0(7) . .
C26A C25 C26 F9 49.9(10) 2_756 .
C26A C25 C26 F9 -135(2) . .
C26 C25 C26 F8 172.2(12) 2_756 .
C24 C25 C26 F8 60.2(9) 2_756 .
C24 C25 C26 F8 -75.0(8) . .
C26A C25 C26 F8 168.9(7) 2_756 .
C26A C25 C26 F8 -15.6(11) . .
C24 C25 C26 C26 -112.0(6) 2_756 2_756
C24 C25 C26 C26 112.9(6) . 2_756
C26A C25 C26 C26 -3.2(8) 2_756 2_756
C26A C25 C26 C26 172.3(19) . 2_756
N1 C27 C28 C29 0.2(7) . .
C27 C28 C29 C30 0.2(7) . .
C28 C29 C30 C31 -0.5(6) . .
C29 C30 C31 N1 0.4(6) . .
C29 C30 C31 C32 179.0(4) . .
N1 C31 C32 N2 5.8(5) . .
C30 C31 C32 N2 -173.0(4) . .
N1 C31 C32 C33 -175.1(4) . .
C30 C31 C32 C33 6.2(6) . .
N2 C32 C33 C34 1.9(6) . .
C31 C32 C33 C34 -177.2(4) . .
C32 C33 C34 C35 -1.1(7) . .
C33 C34 C35 C36 -0.6(7) . .
C34 C35 C36 N2 1.6(7) . .
C26 C25 C26A F9A 47.2(10) 2_756 .
C26 C25 C26A F9A 39.4(13) . .
C24 C25 C26A F9A -74.0(9) 2_756 .
C24 C25 C26A F9A 166.5(7) . .
C26A C25 C26A F9A 44.9(7) 2_756 .
C26 C25 C26A F7A -76.6(9) 2_756 .
C26 C25 C26A F7A -84.4(16) . .
C24 C25 C26A F7A 162.3(7) 2_756 .
C24 C25 C26A F7A 42.7(9) . .
C26A C25 C26A F7A -78.9(8) 2_756 .
C26 C25 C26A F8A 171.7(7) 2_756 .
C26 C25 C26A F8A 163.9(19) . .
C24 C25 C26A F8A 50.6(8) 2_756 .
C24 C25 C26A F8A -69.0(7) . .
C26A C25 C26A F8A 169.4(8) 2_756 .
F9 C26 F7 F9 -73.4(8) . 2_756
F8 C26 F7 F9 175.8(9) . 2_756
C25 C26 F7 F9 58.0(9) . 2_756
C26 C26 F7 F9 11.0(5) 2_756 2_756
F7 C26 F9 F7 101.8(7) . 2_756
F8 C26 F9 F7 -147.4(7) . 2_756
C25 C26 F9 F7 -27.6(9) . 2_756
C26 C26 F9 F7 10.9(6) 2_756 2_756
O2 C1 In1 O5 -26.9(4) . .
O1 C1 In1 O5 157.3(3) . .
C2 C1 In1 O5 87(4) . .
O2 C1 In1 O1 175.8(4) . .
C2 C1 In1 O1 -71(4) . .
O2 C1 In1 N1 67.6(3) . .
O1 C1 In1 N1 -108.2(3) . .
C2 C1 In1 N1 -179(100) . .
O2 C1 In1 N2 139.4(2) . .
O1 C1 In1 N2 -36.4(3) . .
C2 C1 In1 N2 -107(4) . .
O2 C1 In1 O3 -132.9(2) . 8_556
O1 C1 In1 O3 51.4(3) . 8_556
C2 C1 In1 O3 -19(4) . 8_556
O1 C1 In1 O2 -175.8(4) . .
C2 C1 In1 O2 114(4) . .
O2 C1 In1 O4 -79.4(3) . 8_556
O1 C1 In1 O4 104.8(3) . 8_556
C2 C1 In1 O4 34(4) . 8_556
O2 C1 In1 C11 -104.9(3) . 8_556
O1 C1 In1 C11 79.3(3) . 8_556
C2 C1 In1 C11 9(4) . 8_556
C30 C31 N1 C27 0.1(6) . .
C32 C31 N1 C27 -178.7(3) . .
C30 C31 N1 In1 169.1(3) . .
C32 C31 N1 In1 -9.6(4) . .
C28 C27 N1 C31 -0.3(6) . .
C28 C27 N1 In1 -169.0(3) . .
O5 In1 N1 C31 -84.4(3) . .
O1 In1 N1 C31 91.8(3) . .
N2 In1 N1 C31 7.5(3) . .
O3 In1 N1 C31 -15.3(4) 8_556 .
O2 In1 N1 C31 146.2(3) . .
O4 In1 N1 C31 -151.3(3) 8_556 .
C1 In1 N1 C31 119.7(3) . .
C11 In1 N1 C31 -90.8(6) 8_556 .
O5 In1 N1 C27 84.4(3) . .
O1 In1 N1 C27 -99.5(3) . .
N2 In1 N1 C27 176.2(3) . .
O3 In1 N1 C27 153.4(3) 8_556 .
O2 In1 N1 C27 -45.1(3) . .
O4 In1 N1 C27 17.4(4) 8_556 .
C1 In1 N1 C27 -71.6(3) . .
C11 In1 N1 C27 77.9(7) 8_556 .
C35 C36 N2 C32 -0.9(6) . .
C35 C36 N2 In1 176.4(3) . .
C33 C32 N2 C36 -0.9(6) . .
C31 C32 N2 C36 178.2(3) . .
C33 C32 N2 In1 -178.3(3) . .
C31 C32 N2 In1 0.8(4) . .
O5 In1 N2 C36 -93.9(3) . .
O1 In1 N2 C36 75.1(3) . .
N1 In1 N2 C36 178.6(3) . .
O3 In1 N2 C36 -12.1(3) 8_556 .
O2 In1 N2 C36 116.5(3) . .
O4 In1 N2 C36 -18.6(4) 8_556 .
C1 In1 N2 C36 91.7(3) . .
C11 In1 N2 C36 -17.0(3) 8_556 .
O5 In1 N2 C32 83.4(3) . .
O1 In1 N2 C32 -107.7(3) . .
N1 In1 N2 C32 -4.1(3) . .
O3 In1 N2 C32 165.2(3) 8_556 .
O2 In1 N2 C32 -66.2(3) . .
O4 In1 N2 C32 158.7(2) 8_556 .
C1 In1 N2 C32 -91.1(3) . .
C11 In1 N2 C32 160.3(3) 8_556 .
O2 C1 O1 In1 -4.3(4) . .
C2 C1 O1 In1 174.3(3) . .
O5 In1 O1 C1 -124.6(6) . .
N1 In1 O1 C1 75.9(3) . .
N2 In1 O1 C1 146.7(3) . .
O3 In1 O1 C1 -131.1(3) 8_556 .
O2 In1 O1 C1 2.4(2) . .
O4 In1 O1 C1 -75.0(3) 8_556 .
C11 In1 O1 C1 -103.4(3) 8_556 .
O1 C1 O2 In1 4.2(4) . .
C2 C1 O2 In1 -174.4(4) . .
O5 In1 O2 C1 166.2(2) . .
O1 In1 O2 C1 -2.4(2) . .
N1 In1 O2 C1 -111.8(3) . .
N2 In1 O2 C1 -54.2(3) . .
O3 In1 O2 C1 57.7(3) 8_556 .
O4 In1 O2 C1 97.4(3) 8_556 .
C11 In1 O2 C1 81.0(3) 8_556 .
O4 C11 O3 In1 8.2(4) . 8_455
C12 C11 O3 In1 -171.4(3) . 8_455
O3 C11 O4 In1 -8.1(4) . 8_455
C12 C11 O4 In1 171.5(3) . 8_455
O6 C18 O5 In1 25.3(5) . .
C19 C18 O5 In1 -148.9(3) . .
O1 In1 O5 C18 113.7(6) . .
N1 In1 O5 C18 -86.3(3) . .
N2 In1 O5 C18 -157.9(3) . .
O3 In1 O5 C18 120.3(3) 8_556 .
O2 In1 O5 C18 -6.7(3) . .
O4 In1 O5 C18 63.1(3) 8_556 .
C1 In1 O5 C18 9.5(5) . .
C11 In1 O5 C18 92.0(3) 8_556 .
